data_4088946
loop_
_publ_author_name
'Yuan, Kang'
'Wang, Xiang'
'Mellerup, Soren K.'
'Wyman, Ian'
'Schatte, Gabriele'
'Ding, Zhifeng'
'Wang, Suning'

_publ_section_title
;
 Triarylborane-Supported Polyferrocenyl Systems: Impact of the Linking
 Unit on Electronic and Electrochemical Properties
;
_journal_issue 17
_journal_name_full Organometallics
_journal_page_first 3051
_journal_paper_doi 10.1021/acs.organomet.6b00574
_journal_volume 35
_journal_year 2016
_chemical_formula_sum 'C36 H35 B Fe'
_chemical_formula_weight 534.30
_space_group_IT_number 14
_space_group_name_Hall '-P 2ybc'
_space_group_name_H-M_alt 'P 1 21/c 1'
_symmetry_cell_setting monoclinic
_symmetry_space_group_name_H-M 'P 1 21/c 1'
_atom_sites_solution_hydrogens geom
_atom_sites_solution_primary direct
_atom_sites_solution_secondary difmap
_audit_creation_method SHELXL-97
_cell_angle_alpha 90.00
_cell_angle_beta 108.7650(10)
_cell_angle_gamma 90.00
_cell_formula_units_Z 4
_cell_length_a 7.9179(2)
_cell_length_b 30.7798(6)
_cell_length_c 12.2761(2)
_cell_measurement_reflns_used 9247
_cell_measurement_temperature 180(2)
_cell_measurement_theta_max 27.02
_cell_measurement_theta_min 2.20
_cell_volume 2832.80(10)
_computing_cell_refinement 'Bruker SAINT'
_computing_data_collection 'Bruker APEX2'
_computing_data_reduction 'Bruker SAINT'
_computing_molecular_graphics 'Bruker SHELXTL'
_computing_publication_material 'Bruker SHELXTL'
_computing_structure_refinement 'SHELXL-97 (Sheldrick, 1997)'
_computing_structure_solution 'SHELXS-97 (Sheldrick, 1990)'
_diffrn_ambient_temperature 180(2)
_diffrn_measured_fraction_theta_full 0.999
_diffrn_measured_fraction_theta_max 0.999
_diffrn_measurement_device_type 'Bruker APEX-II CCD'
_diffrn_measurement_method '\f and \w scans'
_diffrn_radiation_monochromator graphite
_diffrn_radiation_source 'fine-focus sealed tube'
_diffrn_radiation_type MoK\a
_diffrn_radiation_wavelength 0.71073
_diffrn_reflns_av_R_equivalents 0.0329
_diffrn_reflns_av_sigmaI/netI 0.0332
_diffrn_reflns_limit_h_max 10
_diffrn_reflns_limit_h_min -10
_diffrn_reflns_limit_k_max 39
_diffrn_reflns_limit_k_min -35
_diffrn_reflns_limit_l_max 15
_diffrn_reflns_limit_l_min -15
_diffrn_reflns_number 28933
_diffrn_reflns_theta_full 27.27
_diffrn_reflns_theta_max 27.27
_diffrn_reflns_theta_min 1.87
_diffrn_standards_number 0
_exptl_absorpt_coefficient_mu 0.555
_exptl_absorpt_correction_T_max 0.9313
_exptl_absorpt_correction_T_min 0.8294
_exptl_absorpt_correction_type multi-scan
_exptl_crystal_colour orange
_exptl_crystal_density_diffrn 1.253
_exptl_crystal_density_method 'not measured'
_exptl_crystal_description thin
_exptl_crystal_F_000 1128
_exptl_crystal_size_max 0.35
_exptl_crystal_size_mid 0.35
_exptl_crystal_size_min 0.13
_refine_diff_density_max 0.342
_refine_diff_density_min -0.398
_refine_diff_density_rms 0.050
_refine_ls_extinction_method none
_refine_ls_goodness_of_fit_ref 1.084
_refine_ls_hydrogen_treatment constr
_refine_ls_matrix_type full
_refine_ls_number_parameters 349
_refine_ls_number_reflns 6360
_refine_ls_number_restraints 0
_refine_ls_restrained_S_all 1.084
_refine_ls_R_factor_all 0.0568
_refine_ls_R_factor_gt 0.0389
_refine_ls_shift/su_max 0.001
_refine_ls_shift/su_mean 0.000
_refine_ls_structure_factor_coef Fsqd
_refine_ls_weighting_details 'calc w=1/[\s^2^(Fo^2^)+(0.0400P)^2^+1.2000P] where P=(Fo^2^+2Fc^2^)/3'
_refine_ls_weighting_scheme calc
_refine_ls_wR_factor_gt 0.0920
_refine_ls_wR_factor_ref 0.1016
_reflns_number_gt 4883
_reflns_number_total 6360
_reflns_threshold_expression >2sigma(I)
_cod_data_source_file om6b00574_si_002.cif
_cod_data_source_block ky20a
_cod_depositor_comments
;
The following automatic conversions were performed:

data item '_symmetry_cell_setting' value 'Monoclinic' was changed to
'monoclinic' in accordance with the
/home/saulius/struct/COD-crude-data/automatic-downloads/DataCite-retrospective/ACS/depositions/lib/dictionaries/cif_core.dic
dictionary named 'cif_core.dic' version 2.4.2 last updated on
2011-04-26.

Automatic conversion script
Id: cif_fix_values 6909 2019-04-08 15:41:33Z antanas 
;
_cod_original_sg_symbol_H-M P2(1)/c
_cod_database_code 4088946

loop_
_symmetry_equiv_pos_as_xyz
'x, y, z'
'-x, y+1/2, -z+1/2'
'-x, -y, -z'
'x, -y-1/2, z-1/2'

loop_
_atom_site_label
_atom_site_type_symbol
_atom_site_fract_x
_atom_site_fract_y
_atom_site_fract_z
_atom_site_U_iso_or_equiv
_atom_site_adp_type
_atom_site_occupancy
_atom_site_symmetry_multiplicity
_atom_site_calc_flag
_atom_site_refinement_flags
Fe1 Fe 0.58980(4) 0.999118(8) 0.25334(2) 0.03100(9) Uani 1 1 d .
B1 B 0.9536(3) 0.69276(7) 0.21351(17) 0.0231(4) Uani 1 1 d .
C1 C 0.8602(3) 0.99233(7) 0.3152(2) 0.0417(5) Uani 1 1 d .
H1A H 0.9274 0.9644 0.3221 0.050 Uiso 1 1 calc R
C2 C 0.8134(3) 1.02029(7) 0.2193(2) 0.0421(5) Uani 1 1 d .
H2A H 0.8409 1.0157 0.1462 0.050 Uiso 1 1 calc R
C3 C 0.7189(3) 1.05592(7) 0.2446(2) 0.0449(5) Uani 1 1 d .
H3A H 0.6680 1.0809 0.1923 0.054 Uiso 1 1 calc R
C4 C 0.7083(3) 1.04994(7) 0.3558(2) 0.0463(6) Uani 1 1 d .
H4A H 0.6495 1.0700 0.3966 0.056 Uiso 1 1 calc R
C5 C 0.7961(3) 1.01051(8) 0.3999(2) 0.0452(6) Uani 1 1 d .
H5A H 0.8107 0.9979 0.4774 0.054 Uiso 1 1 calc R
C6 C 0.4223(3) 0.95839(7) 0.2993(2) 0.0452(6) Uani 1 1 d .
H6A H 0.4407 0.9465 0.3780 0.054 Uiso 1 1 calc R
C7 C 0.3329(3) 0.99771(7) 0.2540(3) 0.0585(8) Uani 1 1 d .
H7A H 0.2782 1.0184 0.2958 0.070 Uiso 1 1 calc R
C8 C 0.3354(3) 1.00250(7) 0.1414(3) 0.0594(8) Uani 1 1 d .
H8A H 0.2839 1.0275 0.0894 0.071 Uiso 1 1 calc R
C9 C 0.4263(3) 0.96680(6) 0.1137(2) 0.0421(5) Uani 1 1 d .
H9A H 0.4488 0.9620 0.0390 0.051 Uiso 1 1 calc R
C10 C 0.4796(2) 0.93871(6) 0.21146(17) 0.0312(4) Uani 1 1 d .
C11 C 0.5661(2) 0.89771(6) 0.21697(16) 0.0276(4) Uani 1 1 d .
C12 C 0.6292(2) 0.86250(6) 0.21631(16) 0.0272(4) Uani 1 1 d .
C13 C 0.7051(2) 0.82023(6) 0.21456(15) 0.0236(4) Uani 1 1 d .
C14 C 0.7294(3) 0.80420(6) 0.11422(16) 0.0311(4) Uani 1 1 d .
H14A H 0.6933 0.8212 0.0459 0.037 Uiso 1 1 calc R
C15 C 0.8052(3) 0.76396(6) 0.11356(16) 0.0293(4) Uani 1 1 d .
H15A H 0.8213 0.7539 0.0444 0.035 Uiso 1 1 calc R
C16 C 0.8593(2) 0.73737(6) 0.21096(15) 0.0230(4) Uani 1 1 d .
C17 C 0.8305(2) 0.75387(6) 0.31025(15) 0.0257(4) Uani 1 1 d .
H17A H 0.8633 0.7366 0.3780 0.031 Uiso 1 1 calc R
C18 C 0.7562(2) 0.79422(6) 0.31262(15) 0.0269(4) Uani 1 1 d .
H18A H 0.7397 0.8044 0.3816 0.032 Uiso 1 1 calc R
C19 C 0.9515(2) 0.66042(5) 0.31286(14) 0.0214(4) Uani 1 1 d .
C20 C 0.7902(2) 0.64347(6) 0.32036(15) 0.0247(4) Uani 1 1 d .
C21 C 0.7914(2) 0.61689(6) 0.41237(16) 0.0275(4) Uani 1 1 d .
H21A H 0.6820 0.6050 0.4150 0.033 Uiso 1 1 calc R
C22 C 0.9471(3) 0.60728(6) 0.50012(16) 0.0291(4) Uani 1 1 d .
C23 C 1.1054(2) 0.62441(6) 0.49370(16) 0.0292(4) Uani 1 1 d .
H23A H 1.2135 0.6184 0.5536 0.035 Uiso 1 1 calc R
C24 C 1.1100(2) 0.65019(6) 0.40178(15) 0.0244(4) Uani 1 1 d .
C25 C 1.2868(2) 0.66896(7) 0.40317(17) 0.0354(5) Uani 1 1 d .
H25A H 1.3839 0.6534 0.4598 0.053 Uiso 1 1 calc R
H25B H 1.2918 0.6998 0.4238 0.053 Uiso 1 1 calc R
H25C H 1.2997 0.6659 0.3268 0.053 Uiso 1 1 calc R
C26 C 0.9463(3) 0.57963(7) 0.60154(18) 0.0446(5) Uani 1 1 d .
H26A H 0.9911 0.5967 0.6724 0.067 Uiso 1 1 calc R
H26B H 1.0230 0.5542 0.6064 0.067 Uiso 1 1 calc R
H26C H 0.8243 0.5700 0.5916 0.067 Uiso 1 1 calc R
C27 C 0.6136(2) 0.65369(7) 0.23034(18) 0.0379(5) Uani 1 1 d .
H27A H 0.5351 0.6283 0.2190 0.057 Uiso 1 1 calc R
H27B H 0.6333 0.6610 0.1577 0.057 Uiso 1 1 calc R
H27C H 0.5579 0.6784 0.2559 0.057 Uiso 1 1 calc R
C28 C 1.0484(2) 0.68218(6) 0.12131(14) 0.0234(4) Uani 1 1 d .
C29 C 1.1752(2) 0.71115(6) 0.10231(15) 0.0274(4) Uani 1 1 d .
C30 C 1.2558(3) 0.70156(6) 0.01949(17) 0.0332(4) Uani 1 1 d .
H30A H 1.3423 0.7211 0.0090 0.040 Uiso 1 1 calc R
C31 C 1.2140(3) 0.66475(7) -0.04759(17) 0.0367(5) Uani 1 1 d .
C32 C 1.0902(3) 0.63642(7) -0.02917(16) 0.0340(5) Uani 1 1 d .
H32A H 1.0596 0.6109 -0.0749 0.041 Uiso 1 1 calc R
C33 C 1.0091(2) 0.64399(6) 0.05397(15) 0.0268(4) Uani 1 1 d .
C34 C 0.8754(3) 0.61076(7) 0.06534(18) 0.0380(5) Uani 1 1 d .
H34A H 0.8790 0.5853 0.0183 0.057 Uiso 1 1 calc R
H34B H 0.7555 0.6234 0.0390 0.057 Uiso 1 1 calc R
H34C H 0.9049 0.6020 0.1461 0.057 Uiso 1 1 calc R
C35 C 1.3033(4) 0.65532(8) -0.1369(2) 0.0643(8) Uani 1 1 d .
H35A H 1.3893 0.6784 -0.1355 0.096 Uiso 1 1 calc R
H35B H 1.2130 0.6541 -0.2132 0.096 Uiso 1 1 calc R
H35C H 1.3656 0.6274 -0.1197 0.096 Uiso 1 1 calc R
C36 C 1.2373(3) 0.75176(7) 0.17231(19) 0.0393(5) Uani 1 1 d .
H36A H 1.3668 0.7546 0.1909 0.059 Uiso 1 1 calc R
H36B H 1.2073 0.7499 0.2436 0.059 Uiso 1 1 calc R
H36C H 1.1783 0.7771 0.1279 0.059 Uiso 1 1 calc R

loop_
_atom_site_aniso_label
_atom_site_aniso_U_11
_atom_site_aniso_U_22
_atom_site_aniso_U_33
_atom_site_aniso_U_23
_atom_site_aniso_U_13
_atom_site_aniso_U_12
Fe1 0.02731(15) 0.01640(15) 0.04132(18) -0.00311(12) -0.00006(12) 0.00118(11)
B1 0.0220(9) 0.0230(11) 0.0225(10) -0.0007(8) 0.0045(8) -0.0016(8)
C1 0.0295(10) 0.0323(12) 0.0520(14) -0.0062(10) -0.0025(9) 0.0041(9)
C2 0.0357(11) 0.0346(12) 0.0524(14) -0.0050(10) 0.0093(10) -0.0045(9)
C3 0.0376(11) 0.0231(11) 0.0642(15) -0.0022(10) 0.0028(11) -0.0067(9)
C4 0.0421(12) 0.0312(13) 0.0580(15) -0.0206(11) 0.0057(11) -0.0044(9)
C5 0.0392(12) 0.0461(14) 0.0380(12) -0.0061(10) -0.0048(9) -0.0025(10)
C6 0.0425(12) 0.0272(12) 0.0719(16) -0.0103(11) 0.0270(11) -0.0038(9)
C7 0.0330(12) 0.0286(13) 0.112(3) -0.0207(14) 0.0200(14) 0.0001(9)
C8 0.0333(12) 0.0209(12) 0.095(2) -0.0012(12) -0.0191(13) 0.0020(9)
C9 0.0422(12) 0.0183(10) 0.0481(13) 0.0000(9) -0.0101(10) -0.0041(9)
C10 0.0276(9) 0.0165(9) 0.0449(12) -0.0020(8) 0.0051(8) -0.0014(7)
C11 0.0279(9) 0.0206(10) 0.0323(10) 0.0002(8) 0.0070(8) -0.0026(7)
C12 0.0285(9) 0.0235(10) 0.0295(10) 0.0011(8) 0.0092(8) -0.0014(8)
C13 0.0225(8) 0.0175(9) 0.0309(10) -0.0004(7) 0.0086(7) -0.0013(7)
C14 0.0408(11) 0.0275(11) 0.0267(10) 0.0097(8) 0.0132(8) 0.0080(8)
C15 0.0406(11) 0.0280(10) 0.0230(9) 0.0034(8) 0.0152(8) 0.0076(8)
C16 0.0266(9) 0.0213(9) 0.0225(9) 0.0018(7) 0.0098(7) 0.0018(7)
C17 0.0351(10) 0.0223(10) 0.0204(9) 0.0032(7) 0.0101(7) 0.0050(8)
C18 0.0341(9) 0.0246(10) 0.0229(9) -0.0019(7) 0.0106(8) 0.0027(8)
C19 0.0244(8) 0.0164(9) 0.0243(9) 0.0002(7) 0.0092(7) 0.0033(7)
C20 0.0247(9) 0.0206(9) 0.0292(9) 0.0014(7) 0.0092(7) 0.0036(7)
C21 0.0287(9) 0.0212(10) 0.0359(10) 0.0013(8) 0.0152(8) -0.0013(7)
C22 0.0371(10) 0.0221(10) 0.0308(10) 0.0058(8) 0.0147(8) 0.0046(8)
C23 0.0293(9) 0.0287(11) 0.0273(10) 0.0048(8) 0.0059(8) 0.0069(8)
C24 0.0246(8) 0.0218(10) 0.0270(9) -0.0006(7) 0.0085(7) 0.0035(7)
C25 0.0252(9) 0.0429(13) 0.0360(11) 0.0064(9) 0.0071(8) 0.0000(8)
C26 0.0492(13) 0.0448(14) 0.0407(12) 0.0201(10) 0.0155(10) 0.0034(10)
C27 0.0245(9) 0.0433(13) 0.0431(12) 0.0107(10) 0.0068(9) -0.0011(9)
C28 0.0258(8) 0.0217(9) 0.0220(9) 0.0020(7) 0.0069(7) 0.0059(7)
C29 0.0288(9) 0.0254(10) 0.0287(10) 0.0046(8) 0.0101(8) 0.0055(8)
C30 0.0340(10) 0.0328(11) 0.0383(11) 0.0121(9) 0.0191(9) 0.0100(8)
C31 0.0495(12) 0.0333(12) 0.0342(11) 0.0107(9) 0.0232(10) 0.0201(9)
C32 0.0481(12) 0.0265(11) 0.0277(10) -0.0008(8) 0.0127(9) 0.0131(9)
C33 0.0304(9) 0.0219(10) 0.0264(9) 0.0016(8) 0.0069(7) 0.0073(7)
C34 0.0426(11) 0.0293(11) 0.0430(12) -0.0103(9) 0.0151(10) -0.0037(9)
C35 0.105(2) 0.0465(15) 0.0681(17) 0.0096(13) 0.0657(17) 0.0230(15)
C36 0.0415(11) 0.0343(12) 0.0474(13) -0.0032(10) 0.0217(10) -0.0098(9)

loop_
_atom_type_symbol
_atom_type_description
_atom_type_scat_dispersion_real
_atom_type_scat_dispersion_imag
_atom_type_scat_source
C C 0.0033 0.0016 'International Tables Vol C Tables 4.2.6.8 and 6.1.1.4'
H H 0.0000 0.0000 'International Tables Vol C Tables 4.2.6.8 and 6.1.1.4'
B B 0.0013 0.0007 'International Tables Vol C Tables 4.2.6.8 and 6.1.1.4'
Fe Fe 0.3463 0.8444 'International Tables Vol C Tables 4.2.6.8 and 6.1.1.4'

loop_
_geom_angle_atom_site_label_1
_geom_angle_atom_site_label_2
_geom_angle_atom_site_label_3
_geom_angle
C6 Fe1 C5 105.74(10)
C6 Fe1 C7 40.90(10)
C5 Fe1 C7 121.26(12)
C6 Fe1 C4 120.96(10)
C5 Fe1 C4 40.74(9)
C7 Fe1 C4 106.01(10)
C6 Fe1 C1 122.30(10)
C5 Fe1 C1 40.53(9)
C7 Fe1 C1 157.88(12)
C4 Fe1 C1 68.22(9)
C6 Fe1 C8 68.16(11)
C5 Fe1 C8 157.45(12)
C7 Fe1 C8 40.05(12)
C4 Fe1 C8 122.32(9)
C1 Fe1 C8 160.97(12)
C6 Fe1 C9 68.82(10)
C5 Fe1 C9 159.66(9)
C7 Fe1 C9 68.24(11)
C4 Fe1 C9 158.95(9)
C1 Fe1 C9 124.64(9)
C8 Fe1 C9 40.47(10)
C6 Fe1 C3 157.45(9)
C5 Fe1 C3 68.04(10)
C7 Fe1 C3 122.32(9)
C4 Fe1 C3 40.29(9)
C1 Fe1 C3 67.95(9)
C8 Fe1 C3 108.80(10)
C9 Fe1 C3 124.38(9)
C6 Fe1 C10 41.08(8)
C5 Fe1 C10 122.32(9)
C7 Fe1 C10 68.69(8)
C4 Fe1 C10 157.91(9)
C1 Fe1 C10 108.18(8)
C8 Fe1 C10 68.24(8)
C9 Fe1 C10 40.87(8)
C3 Fe1 C10 160.51(9)
C6 Fe1 C2 159.30(9)
C5 Fe1 C2 67.97(10)
C7 Fe1 C2 159.34(10)
C4 Fe1 C2 68.01(9)
C1 Fe1 C2 40.26(9)
C8 Fe1 C2 125.12(12)
C9 Fe1 C2 109.83(10)
C3 Fe1 C2 40.48(9)
C10 Fe1 C2 124.28(8)
C16 B1 C19 116.54(15)
C16 B1 C28 120.15(15)
C19 B1 C28 123.29(16)
C2 C1 C5 108.2(2)
C2 C1 Fe1 70.34(12)
C5 C1 Fe1 69.55(12)
C2 C1 H1A 125.9
C5 C1 H1A 125.9
Fe1 C1 H1A 125.9
C1 C2 C3 107.8(2)
C1 C2 Fe1 69.39(12)
C3 C2 Fe1 69.53(12)
C1 C2 H2A 126.1
C3 C2 H2A 126.1
Fe1 C2 H2A 126.1
C4 C3 C2 108.2(2)
C4 C3 Fe1 69.55(13)
C2 C3 Fe1 69.99(12)
C4 C3 H3A 125.9
C2 C3 H3A 125.9
Fe1 C3 H3A 125.9
C3 C4 C5 107.9(2)
C3 C4 Fe1 70.17(12)
C5 C4 Fe1 69.52(12)
C3 C4 H4A 126.0
C5 C4 H4A 126.0
Fe1 C4 H4A 126.0
C1 C5 C4 107.9(2)
C1 C5 Fe1 69.92(12)
C4 C5 Fe1 69.75(12)
C1 C5 H5A 126.1
C4 C5 H5A 126.1
Fe1 C5 H5A 126.1
C7 C6 C10 107.7(2)
C7 C6 Fe1 69.73(14)
C10 C6 Fe1 70.05(12)
C7 C6 H6A 126.1
C10 C6 H6A 126.1
Fe1 C6 H6A 126.1
C8 C7 C6 108.2(2)
C8 C7 Fe1 70.22(15)
C6 C7 Fe1 69.37(12)
C8 C7 H7A 125.9
C6 C7 H7A 125.9
Fe1 C7 H7A 125.9
C7 C8 C9 109.1(2)
C7 C8 Fe1 69.73(14)
C9 C8 Fe1 69.77(12)
C7 C8 H8A 125.5
C9 C8 H8A 125.5
Fe1 C8 H8A 125.5
C8 C9 C10 107.7(2)
C8 C9 Fe1 69.76(13)
C10 C9 Fe1 69.73(11)
C8 C9 H9A 126.1
C10 C9 H9A 126.1
Fe1 C9 H9A 126.1
C11 C10 C9 125.65(19)
C11 C10 C6 127.01(19)
C9 C10 C6 107.28(18)
C11 C10 Fe1 129.20(13)
C9 C10 Fe1 69.40(11)
C6 C10 Fe1 68.87(11)
C12 C11 C10 175.9(2)
C11 C12 C13 179.5(2)
C18 C13 C14 118.38(16)
C18 C13 C12 120.94(16)
C14 C13 C12 120.67(16)
C15 C14 C13 120.43(17)
C15 C14 H14A 119.8
C13 C14 H14A 119.8
C14 C15 C16 122.40(16)
C14 C15 H15A 118.8
C16 C15 H15A 118.8
C15 C16 C17 116.09(16)
C15 C16 B1 123.09(15)
C17 C16 B1 120.76(15)
C18 C17 C16 122.23(16)
C18 C17 H17A 118.9
C16 C17 H17A 118.9
C17 C18 C13 120.45(16)
C17 C18 H18A 119.8
C13 C18 H18A 119.8
C24 C19 C20 117.81(15)
C24 C19 B1 120.78(15)
C20 C19 B1 121.25(15)
C21 C20 C19 120.03(16)
C21 C20 C27 118.64(16)
C19 C20 C27 121.33(16)
C22 C21 C20 121.95(16)
C22 C21 H21A 119.0
C20 C21 H21A 119.0
C21 C22 C23 118.06(16)
C21 C22 C26 121.58(18)
C23 C22 C26 120.35(18)
C22 C23 C24 121.59(17)
C22 C23 H23A 119.2
C24 C23 H23A 119.2
C23 C24 C19 120.53(16)
C23 C24 C25 118.39(16)
C19 C24 C25 120.99(16)
C24 C25 H25A 109.5
C24 C25 H25B 109.5
H25A C25 H25B 109.5
C24 C25 H25C 109.5
H25A C25 H25C 109.5
H25B C25 H25C 109.5
C22 C26 H26A 109.5
C22 C26 H26B 109.5
H26A C26 H26B 109.5
C22 C26 H26C 109.5
H26A C26 H26C 109.5
H26B C26 H26C 109.5
C20 C27 H27A 109.5
C20 C27 H27B 109.5
H27A C27 H27B 109.5
C20 C27 H27C 109.5
H27A C27 H27C 109.5
H27B C27 H27C 109.5
C33 C28 C29 117.49(15)
C33 C28 B1 121.64(16)
C29 C28 B1 120.86(16)
C30 C29 C28 120.09(17)
C30 C29 C36 116.68(17)
C28 C29 C36 123.15(16)
C31 C30 C29 122.13(18)
C31 C30 H30A 118.9
C29 C30 H30A 118.9
C30 C31 C32 117.85(17)
C30 C31 C35 120.9(2)
C32 C31 C35 121.3(2)
C31 C32 C33 122.24(18)
C31 C32 H32A 118.9
C33 C32 H32A 118.9
C32 C33 C28 120.16(17)
C32 C33 C34 117.23(17)
C28 C33 C34 122.57(16)
C33 C34 H34A 109.5
C33 C34 H34B 109.5
H34A C34 H34B 109.5
C33 C34 H34C 109.5
H34A C34 H34C 109.5
H34B C34 H34C 109.5
C31 C35 H35A 109.5
C31 C35 H35B 109.5
H35A C35 H35B 109.5
C31 C35 H35C 109.5
H35A C35 H35C 109.5
H35B C35 H35C 109.5
C29 C36 H36A 109.5
C29 C36 H36B 109.5
H36A C36 H36B 109.5
C29 C36 H36C 109.5
H36A C36 H36C 109.5
H36B C36 H36C 109.5

loop_
_geom_bond_atom_site_label_1
_geom_bond_atom_site_label_2
_geom_bond_distance
Fe1 C6 2.032(2)
Fe1 C5 2.034(2)
Fe1 C7 2.037(2)
Fe1 C4 2.037(2)
Fe1 C1 2.039(2)
Fe1 C8 2.043(2)
Fe1 C9 2.043(2)
Fe1 C3 2.045(2)
Fe1 C10 2.0478(18)
Fe1 C2 2.051(2)
B1 C16 1.559(3)
B1 C19 1.579(3)
B1 C28 1.580(2)
C1 C2 1.408(3)
C1 C5 1.411(3)
C1 H1A 1.0000
C2 C3 1.417(3)
C2 H2A 1.0000
C3 C4 1.406(3)
C3 H3A 1.0000
C4 C5 1.417(3)
C4 H4A 1.0000
C5 H5A 1.0000
C6 C7 1.422(3)
C6 C10 1.432(3)
C6 H6A 1.0000
C7 C8 1.397(4)
C7 H7A 1.0000
C8 C9 1.413(3)
C8 H8A 1.0000
C9 C10 1.428(3)
C9 H9A 1.0000
C10 C11 1.427(3)
C11 C12 1.195(3)
C12 C13 1.437(2)
C13 C18 1.393(2)
C13 C14 1.396(2)
C14 C15 1.378(3)
C14 H14A 0.9500
C15 C16 1.398(2)
C15 H15A 0.9500
C16 C17 1.405(2)
C17 C18 1.379(2)
C17 H17A 0.9500
C18 H18A 0.9500
C19 C24 1.408(2)
C19 C20 1.410(2)
C20 C21 1.392(2)
C20 C27 1.510(2)
C21 C22 1.383(3)
C21 H21A 0.9500
C22 C23 1.386(3)
C22 C26 1.510(3)
C23 C24 1.389(2)
C23 H23A 0.9500
C24 C25 1.510(2)
C25 H25A 0.9800
C25 H25B 0.9800
C25 H25C 0.9800
C26 H26A 0.9800
C26 H26B 0.9800
C26 H26C 0.9800
C27 H27A 0.9800
C27 H27B 0.9800
C27 H27C 0.9800
C28 C33 1.413(2)
C28 C29 1.417(2)
C29 C30 1.395(2)
C29 C36 1.507(3)
C30 C31 1.377(3)
C30 H30A 0.9500
C31 C32 1.384(3)
C31 C35 1.511(3)
C32 C33 1.389(2)
C32 H32A 0.9500
C33 C34 1.511(3)
C34 H34A 0.9800
C34 H34B 0.9800
C34 H34C 0.9800
C35 H35A 0.9800
C35 H35B 0.9800
C35 H35C 0.9800
C36 H36A 0.9800
C36 H36B 0.9800
C36 H36C 0.9800

loop_
_geom_torsion_atom_site_label_1
_geom_torsion_atom_site_label_2
_geom_torsion_atom_site_label_3
_geom_torsion_atom_site_label_4
_geom_torsion
C6 Fe1 C1 C2 165.00(13)
C5 Fe1 C1 C2 -119.21(19)
C7 Fe1 C1 C2 -160.0(2)
C4 Fe1 C1 C2 -81.24(15)
C8 Fe1 C1 C2 46.1(3)
C9 Fe1 C1 C2 79.76(15)
C3 Fe1 C1 C2 -37.67(14)
C10 Fe1 C1 C2 121.98(13)
C6 Fe1 C1 C5 -75.78(16)
C7 Fe1 C1 C5 -40.8(3)
C4 Fe1 C1 C5 37.97(14)
C8 Fe1 C1 C5 165.4(2)
C9 Fe1 C1 C5 -161.03(14)
C3 Fe1 C1 C5 81.55(15)
C10 Fe1 C1 C5 -118.81(14)
C2 Fe1 C1 C5 119.21(19)
C5 C1 C2 C3 -0.3(2)
Fe1 C1 C2 C3 59.14(15)
C5 C1 C2 Fe1 -59.44(15)
C6 Fe1 C2 C1 -38.2(3)
C5 Fe1 C2 C1 37.72(13)
C7 Fe1 C2 C1 158.6(3)
C4 Fe1 C2 C1 81.82(15)
C8 Fe1 C2 C1 -163.29(13)
C9 Fe1 C2 C1 -120.61(13)
C3 Fe1 C2 C1 119.3(2)
C10 Fe1 C2 C1 -77.25(15)
C6 Fe1 C2 C3 -157.5(3)
C5 Fe1 C2 C3 -81.53(15)
C7 Fe1 C2 C3 39.4(3)
C4 Fe1 C2 C3 -37.43(14)
C1 Fe1 C2 C3 -119.3(2)
C8 Fe1 C2 C3 77.46(17)
C9 Fe1 C2 C3 120.14(14)
C10 Fe1 C2 C3 163.49(13)
C1 C2 C3 C4 0.2(2)
Fe1 C2 C3 C4 59.27(15)
C1 C2 C3 Fe1 -59.05(15)
C6 Fe1 C3 C4 40.0(3)
C5 Fe1 C3 C4 -38.01(14)
C7 Fe1 C3 C4 76.01(18)
C1 Fe1 C3 C4 -81.89(14)
C8 Fe1 C3 C4 118.14(16)
C9 Fe1 C3 C4 160.35(13)
C10 Fe1 C3 C4 -164.1(2)
C2 Fe1 C3 C4 -119.36(19)
C6 Fe1 C3 C2 159.3(2)
C5 Fe1 C3 C2 81.35(15)
C7 Fe1 C3 C2 -164.64(16)
C4 Fe1 C3 C2 119.36(19)
C1 Fe1 C3 C2 37.47(14)
C8 Fe1 C3 C2 -122.50(16)
C9 Fe1 C3 C2 -80.30(16)
C10 Fe1 C3 C2 -44.7(3)
C2 C3 C4 C5 0.0(2)
Fe1 C3 C4 C5 59.50(15)
C2 C3 C4 Fe1 -59.55(15)
C6 Fe1 C4 C3 -163.31(13)
C5 Fe1 C4 C3 118.9(2)
C7 Fe1 C4 C3 -121.46(15)
C1 Fe1 C4 C3 81.14(14)
C8 Fe1 C4 C3 -81.00(18)
C9 Fe1 C4 C3 -50.6(3)
C10 Fe1 C4 C3 165.92(19)
C2 Fe1 C4 C3 37.60(13)
C6 Fe1 C4 C5 77.77(16)
C7 Fe1 C4 C5 119.62(16)
C1 Fe1 C4 C5 -37.78(14)
C8 Fe1 C4 C5 160.07(17)
C9 Fe1 C4 C5 -169.5(2)
C3 Fe1 C4 C5 -118.9(2)
C10 Fe1 C4 C5 47.0(3)
C2 Fe1 C4 C5 -81.32(15)
C2 C1 C5 C4 0.3(2)
Fe1 C1 C5 C4 -59.66(15)
C2 C1 C5 Fe1 59.94(15)
C3 C4 C5 C1 -0.1(2)
Fe1 C4 C5 C1 59.77(15)
C3 C4 C5 Fe1 -59.91(15)
C6 Fe1 C5 C1 121.65(14)
C7 Fe1 C5 C1 163.26(14)
C4 Fe1 C5 C1 -118.9(2)
C8 Fe1 C5 C1 -167.6(2)
C9 Fe1 C5 C1 50.3(3)
C3 Fe1 C5 C1 -81.29(15)
C10 Fe1 C5 C1 80.10(16)
C2 Fe1 C5 C1 -37.48(13)
C6 Fe1 C5 C4 -119.46(14)
C7 Fe1 C5 C4 -77.85(17)
C1 Fe1 C5 C4 118.9(2)
C8 Fe1 C5 C4 -48.7(3)
C9 Fe1 C5 C4 169.2(3)
C3 Fe1 C5 C4 37.60(14)
C10 Fe1 C5 C4 -161.01(13)
C2 Fe1 C5 C4 81.41(15)
C5 Fe1 C6 C7 119.88(17)
C4 Fe1 C6 C7 78.38(19)
C1 Fe1 C6 C7 160.76(16)
C8 Fe1 C6 C7 -37.16(16)
C9 Fe1 C6 C7 -80.81(17)
C3 Fe1 C6 C7 49.4(3)
C10 Fe1 C6 C7 -118.7(2)
C2 Fe1 C6 C7 -171.0(3)
C5 Fe1 C6 C10 -121.47(13)
C7 Fe1 C6 C10 118.7(2)
C4 Fe1 C6 C10 -162.97(12)
C1 Fe1 C6 C10 -80.59(15)
C8 Fe1 C6 C10 81.49(15)
C9 Fe1 C6 C10 37.85(12)
C3 Fe1 C6 C10 168.1(2)
C2 Fe1 C6 C10 -52.4(3)
C10 C6 C7 C8 -0.3(3)
Fe1 C6 C7 C8 59.70(17)
C10 C6 C7 Fe1 -60.00(14)
C6 Fe1 C7 C8 -119.4(2)
C5 Fe1 C7 C8 163.12(13)
C4 Fe1 C7 C8 121.54(14)
C1 Fe1 C7 C8 -167.1(2)
C9 Fe1 C7 C8 -37.04(13)
C3 Fe1 C7 C8 80.79(16)
C10 Fe1 C7 C8 -81.12(14)
C2 Fe1 C7 C8 51.6(3)
C5 Fe1 C7 C6 -77.51(17)
C4 Fe1 C7 C6 -119.09(16)
C1 Fe1 C7 C6 -47.7(3)
C8 Fe1 C7 C6 119.4(2)
C9 Fe1 C7 C6 82.33(15)
C3 Fe1 C7 C6 -159.84(14)
C10 Fe1 C7 C6 38.24(14)
C2 Fe1 C7 C6 171.0(2)
C6 C7 C8 C9 -0.3(3)
Fe1 C7 C8 C9 58.84(16)
C6 C7 C8 Fe1 -59.16(16)
C6 Fe1 C8 C7 37.93(13)
C5 Fe1 C8 C7 -40.3(3)
C4 Fe1 C8 C7 -75.79(17)
C1 Fe1 C8 C7 165.0(2)
C9 Fe1 C8 C7 120.5(2)
C3 Fe1 C8 C7 -118.21(14)
C10 Fe1 C8 C7 82.34(14)
C2 Fe1 C8 C7 -160.23(13)
C6 Fe1 C8 C9 -82.53(15)
C5 Fe1 C8 C9 -160.8(2)
C7 Fe1 C8 C9 -120.5(2)
C4 Fe1 C8 C9 163.75(14)
C1 Fe1 C8 C9 44.6(3)
C3 Fe1 C8 C9 121.32(15)
C10 Fe1 C8 C9 -38.12(14)
C2 Fe1 C8 C9 79.30(17)
C7 C8 C9 C10 0.8(3)
Fe1 C8 C9 C10 59.64(14)
C7 C8 C9 Fe1 -58.81(16)
C6 Fe1 C9 C8 80.76(18)
C5 Fe1 C9 C8 158.7(3)
C7 Fe1 C9 C8 36.66(16)
C4 Fe1 C9 C8 -41.2(3)
C1 Fe1 C9 C8 -163.85(17)
C3 Fe1 C9 C8 -78.46(19)
C10 Fe1 C9 C8 118.8(2)
C2 Fe1 C9 C8 -121.31(17)
C6 Fe1 C9 C10 -38.04(12)
C5 Fe1 C9 C10 39.9(3)
C7 Fe1 C9 C10 -82.14(14)
C4 Fe1 C9 C10 -160.0(2)
C1 Fe1 C9 C10 77.35(16)
C8 Fe1 C9 C10 -118.8(2)
C3 Fe1 C9 C10 162.74(12)
C2 Fe1 C9 C10 119.89(13)
C8 C9 C10 C11 176.19(18)
Fe1 C9 C10 C11 -124.15(19)
C8 C9 C10 C6 -1.0(2)
Fe1 C9 C10 C6 58.66(14)
C8 C9 C10 Fe1 -59.66(14)
C7 C6 C10 C11 -176.34(19)
Fe1 C6 C10 C11 123.86(19)
C7 C6 C10 C9 0.8(2)
Fe1 C6 C10 C9 -58.99(14)
C7 C6 C10 Fe1 59.80(15)
C6 Fe1 C10 C11 -121.2(2)
C5 Fe1 C10 C11 -44.9(2)
C7 Fe1 C10 C11 -159.2(2)
C4 Fe1 C10 C11 -79.3(3)
C1 Fe1 C10 C11 -2.5(2)
C8 Fe1 C10 C11 157.6(2)
C9 Fe1 C10 C11 119.8(2)
C3 Fe1 C10 C11 72.6(3)
C2 Fe1 C10 C11 39.0(2)
C6 Fe1 C10 C9 119.03(18)
C5 Fe1 C10 C9 -164.69(14)
C7 Fe1 C10 C9 80.96(16)
C4 Fe1 C10 C9 160.9(2)
C1 Fe1 C10 C9 -122.33(14)
C8 Fe1 C10 C9 37.76(16)
C3 Fe1 C10 C9 -47.2(3)
C2 Fe1 C10 C9 -80.77(15)
C5 Fe1 C10 C6 76.27(16)
C7 Fe1 C10 C6 -38.08(16)
C4 Fe1 C10 C6 41.9(3)
C1 Fe1 C10 C6 118.63(14)
C8 Fe1 C10 C6 -81.27(16)
C9 Fe1 C10 C6 -119.03(18)
C3 Fe1 C10 C6 -166.2(2)
C2 Fe1 C10 C6 160.20(14)
C9 C10 C11 C12 -62(3)
C6 C10 C11 C12 114(3)
Fe1 C10 C11 C12 -154(3)
C10 C11 C12 C13 66(26)
C11 C12 C13 C18 174(100)
C11 C12 C13 C14 -6(26)
C18 C13 C14 C15 -1.2(3)
C12 C13 C14 C15 178.84(17)
C13 C14 C15 C16 0.6(3)
C14 C15 C16 C17 0.6(3)
C14 C15 C16 B1 -176.93(18)
C19 B1 C16 C15 -161.25(17)
C28 B1 C16 C15 20.0(3)
C19 B1 C16 C17 21.4(2)
C28 B1 C16 C17 -157.41(16)
C15 C16 C17 C18 -1.1(3)
B1 C16 C17 C18 176.43(17)
C16 C17 C18 C13 0.5(3)
C14 C13 C18 C17 0.7(3)
C12 C13 C18 C17 -179.39(16)
C16 B1 C19 C24 -111.81(18)
C28 B1 C19 C24 66.9(2)
C16 B1 C19 C20 63.3(2)
C28 B1 C19 C20 -117.92(19)
C24 C19 C20 C21 -1.2(2)
B1 C19 C20 C21 -176.49(16)
C24 C19 C20 C27 178.49(17)
B1 C19 C20 C27 3.2(3)
C19 C20 C21 C22 1.9(3)
C27 C20 C21 C22 -177.79(18)
C20 C21 C22 C23 -1.0(3)
C20 C21 C22 C26 177.95(18)
C21 C22 C23 C24 -0.6(3)
C26 C22 C23 C24 -179.57(18)
C22 C23 C24 C19 1.3(3)
C22 C23 C24 C25 177.84(18)
C20 C19 C24 C23 -0.4(2)
B1 C19 C24 C23 174.96(16)
C20 C19 C24 C25 -176.81(17)
B1 C19 C24 C25 -1.5(3)
C16 B1 C28 C33 -127.06(18)
C19 B1 C28 C33 54.2(2)
C16 B1 C28 C29 52.2(2)
C19 B1 C28 C29 -126.48(19)
C33 C28 C29 C30 0.1(3)
B1 C28 C29 C30 -179.16(16)
C33 C28 C29 C36 -176.48(17)
B1 C28 C29 C36 4.2(3)
C28 C29 C30 C31 1.3(3)
C36 C29 C30 C31 178.13(18)
C29 C30 C31 C32 -1.3(3)
C29 C30 C31 C35 179.8(2)
C30 C31 C32 C33 -0.2(3)
C35 C31 C32 C33 178.7(2)
C31 C32 C33 C28 1.6(3)
C31 C32 C33 C34 179.68(18)
C29 C28 C33 C32 -1.6(3)
B1 C28 C33 C32 177.75(17)
C29 C28 C33 C34 -179.49(17)
B1 C28 C33 C34 -0.2(3)
